data_7708955
loop_
_publ_author_name
'Jurowska, Anna'
'Hodorowicz, Maciej'
'Krucza\/la, Krzysztof'
'Szklarzewicz, Janusz'

_publ_section_title
;
 Anion--cation interactions in a series of salts with substituted Hphen,
 Hbpy and H2bpy cations and [W(CN)8]4&#x2212; anion: polymer with
 &#x201C;super-short&#x201D; N--H&#x22EF;N hydrogen bridges containing
 exclusively anions and H+
;
_journal_name_full 'Dalton Transactions'
_journal_paper_doi 10.1039/D1DT03224K
_journal_year 2021
_chemical_formula_sum 'C44 H44 N14 O2 W'
_chemical_formula_weight 984.78
_space_group_crystal_system monoclinic
_space_group_IT_number 14
_space_group_name_Hall '-P 2yn'
_space_group_name_H-M_alt 'P 1 21/n 1'
_atom_sites_solution_hydrogens mixed
_audit_creation_method SHELXL-2017/1
_audit_update_record
;
2021-04-06 deposited with the CCDC.	2021-11-16 downloaded from the CCDC.
;
_cell_angle_alpha 90
_cell_angle_beta 90.1580(10)
_cell_angle_gamma 90
_cell_formula_units_Z 4
_cell_length_a 17.32210(10)
_cell_length_b 10.98930(10)
_cell_length_c 22.60420(10)
_cell_measurement_temperature 100(2)
_cell_volume 4302.87(5)
_computing_structure_refinement 'SHELXL-2017/1 (Sheldrick, 2017)'
_computing_structure_solution 'SHELXT 2014/4 (Sheldrick, 2014)'
_diffrn_ambient_temperature 100(2)
_diffrn_measured_fraction_theta_full 1.000
_diffrn_measured_fraction_theta_max 0.995
_diffrn_radiation_type CuK\a
_diffrn_radiation_wavelength 1.54184
_diffrn_reflns_av_R_equivalents 0.0851
_diffrn_reflns_av_unetI/netI 0.0262
_diffrn_reflns_Laue_measured_fraction_full 1.000
_diffrn_reflns_Laue_measured_fraction_max 0.995
_diffrn_reflns_limit_h_max 21
_diffrn_reflns_limit_h_min -21
_diffrn_reflns_limit_k_max 13
_diffrn_reflns_limit_k_min -13
_diffrn_reflns_limit_l_max 28
_diffrn_reflns_limit_l_min -28
_diffrn_reflns_number 128751
_diffrn_reflns_point_group_measured_fraction_full 1.000
_diffrn_reflns_point_group_measured_fraction_max 0.995
_diffrn_reflns_theta_full 67.684
_diffrn_reflns_theta_max 77.064
_diffrn_reflns_theta_min 3.210
_exptl_absorpt_coefficient_mu 5.421
_exptl_crystal_colour red
_exptl_crystal_density_diffrn 1.520
_exptl_crystal_F_000 1984
_exptl_crystal_size_max 1.000
_exptl_crystal_size_mid 0.100
_exptl_crystal_size_min 0.100
_refine_diff_density_max 0.832
_refine_diff_density_min -2.456
_refine_diff_density_rms 0.114
_refine_ls_extinction_method none
_refine_ls_goodness_of_fit_ref 1.083
_refine_ls_hydrogen_treatment mixed
_refine_ls_matrix_type full
_refine_ls_number_parameters 580
_refine_ls_number_reflns 9045
_refine_ls_number_restraints 0
_refine_ls_restrained_S_all 1.083
_refine_ls_R_factor_all 0.0293
_refine_ls_R_factor_gt 0.0289
_refine_ls_shift/su_max 0.012
_refine_ls_shift/su_mean 0.000
_refine_ls_structure_factor_coef Fsqd
_refine_ls_weighting_details 'w=1/[\s^2^(Fo^2^)+(0.0435P)^2^+6.1641P] where P=(Fo^2^+2Fc^2^)/3'
_refine_ls_weighting_scheme calc
_refine_ls_wR_factor_gt 0.0757
_refine_ls_wR_factor_ref 0.0760
_reflns_Friedel_coverage 0.000
_reflns_number_gt 8960
_reflns_number_total 9045
_reflns_threshold_expression 'I > 2\s(I)'
_cod_data_source_file d1dt03224k2.cif
_cod_data_source_block shelx
_cod_original_sg_symbol_H-M 'P 21/n'
_cod_database_code 7708955
_shelx_shelxl_version_number 2017/1
_shelx_space_group_comment
;
The symmetry employed for this shelxl refinement is uniquely defined
by the following loop, which should always be used as a source of
symmetry information in preference to the above space-group names.
They are only intended as comments.
;
_shelx_estimated_absorpt_t_min 0.074
_shelx_estimated_absorpt_t_max 0.613

loop_
_space_group_symop_operation_xyz
'x, y, z'
'-x+1/2, y+1/2, -z+1/2'
'-x, -y, -z'
'x-1/2, -y-1/2, z-1/2'

loop_
_atom_site_label
_atom_site_type_symbol
_atom_site_fract_x
_atom_site_fract_y
_atom_site_fract_z
_atom_site_U_iso_or_equiv
_atom_site_adp_type
_atom_site_occupancy
_atom_site_site_symmetry_order
_atom_site_calc_flag
_atom_site_refinement_flags_posn
_atom_site_refinement_flags_adp
_atom_site_refinement_flags_occupancy
_atom_site_disorder_assembly
_atom_site_disorder_group
W1 W 0.24327(2) 0.36915(2) 0.42220(2) 0.00733(5) Uani 1 1 d . . . . .
N9 N 0.26274(12) 0.1832(2) 0.62959(9) 0.0173(4) Uani 1 1 d . . . . .
H9N H 0.288479 0.148661 0.600580 0.021 Uiso 1 1 calc R U . . .
N18 N 0.42553(12) 0.4002(2) 0.38059(9) 0.0149(4) Uani 1 1 d . . . . .
N25 N 0.08173(11) 0.01958(19) 0.54273(9) 0.0134(4) Uani 1 1 d . . . . .
H25N H 0.083390 0.095834 0.554548 0.016 Uiso 1 1 calc R U . . .
N31 N 0.01534(13) 0.1059(2) 0.63774(10) 0.0159(4) Uani 1 1 d . . . . .
N34 N 0.40375(12) 0.9656(2) 0.52155(10) 0.0166(4) Uani 1 1 d . . . . .
N45 N 0.44911(13) 1.0652(2) 0.62201(10) 0.0182(4) Uani 1 1 d . . . . .
N48 N 0.12510(12) 0.2802(2) 0.52967(9) 0.0187(4) Uani 1 1 d . . . . .
N50 N 0.06359(13) 0.4011(2) 0.37347(10) 0.0183(4) Uani 1 1 d . . . . .
N52 N 0.22436(13) 0.0807(2) 0.38172(9) 0.0157(4) Uani 1 1 d . . . . .
N54 N 0.25176(13) 0.36064(18) 0.27590(10) 0.0153(4) Uani 1 1 d . . . . .
N56 N 0.23159(13) 0.6587(2) 0.38273(10) 0.0166(4) Uani 1 1 d . . . . .
N15 N 0.25910(12) -0.0520(2) 0.60307(10) 0.0187(4) Uani 1 1 d . . . . .
N58 N 0.33893(13) 0.1925(2) 0.51572(9) 0.0192(4) Uani 1 1 d . . . . .
C57 C 0.23439(13) 0.5583(2) 0.39684(10) 0.0116(4) Uani 1 1 d . . . . .
C61 C 0.28197(14) 0.4822(2) 0.49558(10) 0.0132(5) Uani 1 1 d . . . . .
N60 N 0.30628(14) 0.5372(2) 0.53487(10) 0.0226(5) Uani 1 1 d . . . . .
C53 C 0.22841(13) 0.1824(2) 0.39492(10) 0.0110(4) Uani 1 1 d . . . . .
C19 C 0.36227(14) 0.3919(2) 0.39620(11) 0.0110(4) Uani 1 1 d . . . . .
C51 C 0.12579(14) 0.3902(2) 0.39113(11) 0.0119(4) Uani 1 1 d . . . . .
C28 C -0.07329(14) -0.0354(2) 0.71618(11) 0.0161(5) Uani 1 1 d . . . . .
C49 C 0.16459(13) 0.3173(2) 0.49277(10) 0.0134(5) Uani 1 1 d . . . . .
C27 C -0.04066(14) -0.0865(2) 0.66563(11) 0.0142(5) Uani 1 1 d . . . . .
H27 H -0.048219 -0.170167 0.656664 0.017 Uiso 1 1 calc R U . . .
C55 C 0.24947(14) 0.36472(19) 0.32646(10) 0.0097(5) Uani 1 1 d . . . . .
C35 C 0.45553(14) 0.9013(2) 0.55331(11) 0.0149(5) Uani 1 1 d . . . . .
C20 C 0.04082(13) -0.0616(2) 0.57505(11) 0.0141(5) Uani 1 1 d . . . . .
C59 C 0.30806(13) 0.2538(2) 0.48159(10) 0.0130(5) Uani 1 1 d . . . . .
C43 C 0.52948(16) 1.0746(2) 0.70870(12) 0.0202(5) Uani 1 1 d . . . . .
H43 H 0.544368 1.118275 0.743159 0.024 Uiso 1 1 calc R U . . .
C40 C 0.48216(14) 0.9572(2) 0.60950(11) 0.0149(5) Uani 1 1 d . . . . .
C26 C 0.00308(13) -0.0131(2) 0.62861(10) 0.0131(5) Uani 1 1 d . . . . .
C21 C 0.03811(14) -0.1814(2) 0.55594(11) 0.0144(5) Uani 1 1 d . . . . .
H21 H 0.009344 -0.239398 0.577907 0.017 Uiso 1 1 calc R U . . .
C42 C 0.56316(14) 0.9625(2) 0.69593(11) 0.0156(5) Uani 1 1 d . . . . .
C39 C 0.37488(14) 0.9272(3) 0.46978(11) 0.0190(5) Uani 1 1 d . . . . .
H39 H 0.337481 0.974993 0.449570 0.023 Uiso 1 1 calc R U . . .
C41 C 0.53865(14) 0.9037(2) 0.64447(11) 0.0150(5) Uani 1 1 d . . . . .
H41 H 0.560443 0.827634 0.633511 0.018 Uiso 1 1 calc R U . . .
C10 C 0.21705(14) -0.0191(2) 0.65056(11) 0.0173(5) Uani 1 1 d . . . . .
C5 C 0.17940(14) 0.1670(3) 0.71104(11) 0.0181(5) Uani 1 1 d . . . . .
H5 H 0.149600 0.118559 0.737247 0.022 Uiso 1 1 calc R U . . .
C36 C 0.48167(14) 0.7923(2) 0.53030(11) 0.0163(5) Uani 1 1 d . . . . .
H36 H 0.517992 0.745185 0.551998 0.020 Uiso 1 1 calc R U . . .
C6 C 0.18283(14) 0.2927(3) 0.71927(11) 0.0185(5) Uani 1 1 d . . . . .
C11 C 0.17417(15) -0.1007(3) 0.68401(12) 0.0196(5) Uani 1 1 d . . . . .
H11 H 0.145542 -0.073004 0.717164 0.023 Uiso 1 1 calc R U . . .
C37 C 0.45532(15) 0.7508(2) 0.47574(12) 0.0183(5) Uani 1 1 d . . . . .
C23 C 0.11805(16) -0.1302(2) 0.47349(12) 0.0179(6) Uani 1 1 d . . . . .
H23 H 0.144754 -0.152146 0.438420 0.022 Uiso 1 1 calc R U . . .
C29 C -0.06039(15) 0.0880(2) 0.72640(11) 0.0185(5) Uani 1 1 d . . . . .
H29 H -0.081010 0.126249 0.760573 0.022 Uiso 1 1 calc R U . . .
C4 C 0.21909(15) 0.1120(2) 0.66492(11) 0.0165(5) Uani 1 1 d . . . . .
C46 C 0.62310(15) 0.9076(3) 0.73569(12) 0.0196(5) Uani 1 1 d . . . . .
H46A H 0.668167 0.961387 0.737549 0.029 Uiso 1 1 calc R U . . .
H46B H 0.638649 0.828133 0.720055 0.029 Uiso 1 1 calc R U . . .
H46C H 0.601699 0.897333 0.775464 0.029 Uiso 1 1 calc R U . . .
C8 C 0.26871(15) 0.3040(3) 0.63661(12) 0.0203(5) Uani 1 1 d . . . . .
H8 H 0.299931 0.350254 0.610443 0.024 Uiso 1 1 calc R U . . .
C44 C 0.47407(18) 1.1219(2) 0.67074(13) 0.0211(6) Uani 1 1 d . . . . .
H44 H 0.452609 1.199192 0.679909 0.025 Uiso 1 1 calc R U . . .
C22 C 0.07697(14) -0.2183(2) 0.50489(11) 0.0165(5) Uani 1 1 d . . . . .
C13 C 0.21756(16) -0.2582(3) 0.62023(13) 0.0222(5) Uani 1 1 d . . . . .
H13 H 0.219681 -0.341184 0.608555 0.027 Uiso 1 1 calc R U . . .
C7 C 0.22980(18) 0.3607(2) 0.68151(14) 0.0210(6) Uani 1 1 d . . . . .
H7 H 0.234740 0.446057 0.686973 0.025 Uiso 1 1 calc R U . . .
C38 C 0.39918(15) 0.8191(3) 0.44586(12) 0.0195(5) Uani 1 1 d . . . . .
H38 H 0.378173 0.790849 0.409499 0.023 Uiso 1 1 calc R U . . .
C12 C 0.17347(15) -0.2237(3) 0.66854(12) 0.0203(5) Uani 1 1 d . . . . .
C24 C 0.11998(14) -0.0118(2) 0.49316(11) 0.0170(5) Uani 1 1 d . . . . .
H24 H 0.148258 0.047779 0.471841 0.020 Uiso 1 1 calc R U . . .
C30 C -0.01686(16) 0.1549(3) 0.68593(12) 0.0188(5) Uani 1 1 d . . . . .
H30 H -0.009750 0.239350 0.692956 0.023 Uiso 1 1 calc R U . . .
C32 C -0.12153(18) -0.1108(3) 0.75787(13) 0.0233(6) Uani 1 1 d . . . . .
H32A H -0.175131 -0.082418 0.756645 0.035 Uiso 1 1 calc R U . . .
H32B H -0.101299 -0.102664 0.798206 0.035 Uiso 1 1 calc R U . . .
H32C H -0.119472 -0.196454 0.745829 0.035 Uiso 1 1 calc R U . . .
C16 C 0.12633(16) -0.3129(3) 0.70295(13) 0.0261(6) Uani 1 1 d . . . . .
H16A H 0.150602 -0.326997 0.741562 0.039 Uiso 1 1 calc R U . . .
H16B H 0.123268 -0.389869 0.681178 0.039 Uiso 1 1 calc R U . . .
H16C H 0.074224 -0.280290 0.708675 0.039 Uiso 1 1 calc R U . . .
C33 C 0.07443(17) -0.3481(3) 0.48569(13) 0.0228(6) Uani 1 1 d . . . . .
H33A H 0.119632 -0.391138 0.501360 0.034 Uiso 1 1 calc R U . . .
H33B H 0.074696 -0.352133 0.442384 0.034 Uiso 1 1 calc R U . . .
H33C H 0.027295 -0.386384 0.500727 0.034 Uiso 1 1 calc R U . . .
C47 C 0.4873(2) 0.6368(2) 0.44954(14) 0.0283(7) Uani 1 1 d . . . . .
H47A H 0.539163 0.622135 0.465378 0.042 Uiso 1 1 calc R U . . .
H47B H 0.489914 0.645199 0.406433 0.042 Uiso 1 1 calc R U . . .
H47C H 0.453681 0.568101 0.459615 0.042 Uiso 1 1 calc R U . . .
C17 C 0.13474(17) 0.3509(3) 0.76607(13) 0.0233(6) Uani 1 1 d . . . . .
H17A H 0.084649 0.374218 0.749313 0.035 Uiso 1 1 calc R U . . .
H17B H 0.161168 0.423465 0.781108 0.035 Uiso 1 1 calc R U . . .
H17C H 0.126823 0.293160 0.798544 0.035 Uiso 1 1 calc R U . . .
C14 C 0.25870(15) -0.1705(3) 0.58894(13) 0.0214(5) Uani 1 1 d . . . . .
H14 H 0.288083 -0.196072 0.555759 0.026 Uiso 1 1 calc R U . . .
O1 O 0.23961(12) 0.36532(16) 0.16281(9) 0.0166(4) Uani 1 1 d . . . . .
O2 O 0.06225(13) 0.4217(2) 0.63762(10) 0.0292(5) Uani 1 1 d . . . . .
H2B H 0.027(2) 0.476(4) 0.6308(16) 0.032(10) Uiso 1 1 d . . . . .
H2A H 0.075(3) 0.386(4) 0.609(2) 0.061(16) Uiso 1 1 d . . . . .
H34N H 0.3917(18) 1.032(3) 0.5346(14) 0.014(7) Uiso 1 1 d . . . . .
H1A H 0.253(3) 0.364(4) 0.202(3) 0.064(16) Uiso 1 1 d . . . . .
H1B H 0.257(3) 0.432(6) 0.148(3) 0.085(19) Uiso 1 1 d . . . . .
H1C H 0.254(2) 0.290(3) 0.1446(15) 0.025(9) Uiso 1 1 d . . . . .

loop_
_atom_site_aniso_label
_atom_site_aniso_U_11
_atom_site_aniso_U_22
_atom_site_aniso_U_33
_atom_site_aniso_U_23
_atom_site_aniso_U_13
_atom_site_aniso_U_12
W1 0.00801(7) 0.00733(7) 0.00667(7) 0.00056(3) 0.00167(4) 0.00072(3)
N9 0.0170(10) 0.0217(11) 0.0132(10) 0.0014(8) 0.0020(8) 0.0009(9)
N18 0.0147(10) 0.0162(10) 0.0138(10) -0.0010(8) -0.0013(8) 0.0001(8)
N25 0.0115(9) 0.0161(10) 0.0125(9) -0.0006(8) 0.0024(7) -0.0006(8)
N31 0.0162(10) 0.0169(10) 0.0145(10) -0.0011(8) 0.0034(8) -0.0026(8)
N34 0.0137(10) 0.0174(11) 0.0188(10) 0.0024(9) 0.0030(8) 0.0033(8)
N45 0.0202(11) 0.0163(10) 0.0181(10) 0.0014(8) 0.0048(8) 0.0039(8)
N48 0.0175(10) 0.0241(11) 0.0145(10) 0.0000(9) 0.0036(8) -0.0027(9)
N50 0.0159(11) 0.0181(10) 0.0208(11) 0.0025(9) 0.0012(9) 0.0005(9)
N52 0.0208(11) 0.0147(11) 0.0117(10) -0.0005(8) 0.0029(8) 0.0003(8)
N54 0.0157(11) 0.0152(11) 0.0149(11) 0.0006(7) 0.0011(9) 0.0001(7)
N56 0.0195(11) 0.0140(10) 0.0163(11) 0.0007(9) 0.0023(8) 0.0006(9)
N15 0.0173(10) 0.0204(11) 0.0184(11) 0.0035(9) 0.0001(8) 0.0009(9)
N58 0.0203(11) 0.0223(11) 0.0152(10) 0.0037(9) 0.0022(8) 0.0065(9)
C57 0.0119(10) 0.0121(11) 0.0108(11) 0.0016(9) 0.0030(8) 0.0006(9)
C61 0.0137(11) 0.0138(11) 0.0120(11) -0.0004(9) 0.0015(9) -0.0004(9)
N60 0.0246(12) 0.0228(12) 0.0205(11) -0.0035(9) 0.0002(9) -0.0029(9)
C53 0.0116(10) 0.0138(12) 0.0076(10) 0.0006(8) 0.0030(8) -0.0001(9)
C19 0.0116(11) 0.0108(10) 0.0105(11) -0.0002(9) 0.0010(9) 0.0012(9)
C51 0.0106(11) 0.0115(10) 0.0137(11) 0.0021(9) 0.0012(9) 0.0000(9)
C28 0.0157(11) 0.0189(12) 0.0136(11) 0.0010(9) 0.0020(9) 0.0019(9)
C49 0.0126(11) 0.0173(12) 0.0102(10) -0.0010(9) 0.0027(9) -0.0004(9)
C27 0.0135(11) 0.0145(12) 0.0146(11) -0.0018(9) 0.0012(9) 0.0011(9)
C55 0.0116(11) 0.0117(11) 0.0058(11) 0.0002(7) 0.0029(9) 0.0007(8)
C35 0.0120(11) 0.0154(11) 0.0172(12) 0.0031(10) 0.0026(9) -0.0007(10)
C20 0.0096(10) 0.0194(12) 0.0132(11) 0.0012(9) -0.0004(9) 0.0011(9)
C59 0.0129(11) 0.0142(11) 0.0119(11) -0.0011(9) 0.0028(9) 0.0015(9)
C43 0.0252(13) 0.0164(12) 0.0190(12) -0.0019(10) 0.0032(10) -0.0024(10)
C40 0.0144(11) 0.0136(11) 0.0166(11) 0.0007(9) 0.0046(9) -0.0015(9)
C26 0.0100(10) 0.0184(12) 0.0108(11) -0.0020(9) -0.0010(8) 0.0008(9)
C21 0.0120(11) 0.0174(12) 0.0137(11) -0.0018(9) 0.0015(9) 0.0014(9)
C42 0.0155(11) 0.0150(12) 0.0162(11) 0.0004(9) 0.0041(9) -0.0044(9)
C39 0.0137(11) 0.0260(14) 0.0174(12) 0.0066(10) 0.0009(9) 0.0017(10)
C41 0.0129(11) 0.0140(11) 0.0180(12) -0.0001(10) 0.0027(9) -0.0015(9)
C10 0.0115(11) 0.0228(13) 0.0177(12) 0.0009(10) -0.0036(9) 0.0013(10)
C5 0.0115(11) 0.0264(13) 0.0164(12) 0.0036(11) -0.0012(9) 0.0011(10)
C36 0.0148(11) 0.0145(12) 0.0195(12) 0.0019(10) -0.0021(9) 0.0006(9)
C6 0.0131(11) 0.0275(13) 0.0147(11) 0.0007(10) -0.0045(9) 0.0030(10)
C11 0.0139(12) 0.0242(13) 0.0205(13) 0.0038(11) -0.0021(10) -0.0016(11)
C37 0.0173(12) 0.0165(12) 0.0210(12) 0.0008(10) -0.0009(10) -0.0030(10)
C23 0.0147(12) 0.0260(15) 0.0131(12) -0.0027(9) 0.0031(10) 0.0027(9)
C29 0.0209(13) 0.0202(13) 0.0145(12) -0.0046(10) 0.0053(10) 0.0011(10)
C4 0.0136(12) 0.0230(13) 0.0129(12) 0.0043(10) -0.0020(9) 0.0018(10)
C46 0.0199(12) 0.0195(13) 0.0193(12) -0.0019(10) -0.0028(10) -0.0033(10)
C8 0.0212(13) 0.0225(13) 0.0171(12) 0.0042(10) 0.0013(10) 0.0004(10)
C44 0.0274(15) 0.0148(13) 0.0212(14) -0.0014(9) 0.0056(11) 0.0039(10)
C22 0.0101(10) 0.0241(13) 0.0155(12) -0.0019(10) -0.0001(9) 0.0022(9)
C13 0.0210(13) 0.0198(13) 0.0257(14) 0.0003(11) -0.0048(11) -0.0007(10)
C7 0.0225(14) 0.0175(13) 0.0228(15) 0.0006(10) -0.0022(12) 0.0038(10)
C38 0.0161(12) 0.0259(14) 0.0166(12) 0.0038(10) -0.0023(9) -0.0032(10)
C12 0.0151(12) 0.0249(14) 0.0209(13) 0.0039(10) -0.0061(10) -0.0015(10)
C24 0.0136(11) 0.0250(13) 0.0123(11) 0.0040(10) 0.0020(9) -0.0003(10)
C30 0.0220(13) 0.0165(11) 0.0181(13) -0.0055(10) 0.0040(10) -0.0019(10)
C32 0.0309(15) 0.0195(12) 0.0197(13) -0.0002(11) 0.0114(12) -0.0006(11)
C16 0.0217(13) 0.0259(15) 0.0306(15) 0.0059(12) -0.0022(11) -0.0048(11)
C33 0.0211(13) 0.0231(13) 0.0243(14) -0.0082(11) 0.0068(11) 0.0020(11)
C47 0.0402(18) 0.0218(15) 0.0228(15) -0.0064(10) -0.0077(13) 0.0041(12)
C17 0.0188(13) 0.0308(14) 0.0202(14) -0.0024(11) 0.0001(11) 0.0040(11)
C14 0.0211(13) 0.0236(14) 0.0194(12) -0.0011(11) -0.0004(10) 0.0012(11)
O1 0.0247(11) 0.0120(10) 0.0132(9) 0.0015(6) 0.0006(8) 0.0002(7)
O2 0.0313(11) 0.0331(12) 0.0230(11) -0.0083(9) -0.0098(9) 0.0164(10)

loop_
_atom_type_symbol
_atom_type_description
_atom_type_scat_dispersion_real
_atom_type_scat_dispersion_imag
_atom_type_scat_source
C C 0.0181 0.0091 'International Tables Vol C Tables 4.2.6.8 and 6.1.1.4'
H H 0.0000 0.0000 'International Tables Vol C Tables 4.2.6.8 and 6.1.1.4'
N N 0.0311 0.0180 'International Tables Vol C Tables 4.2.6.8 and 6.1.1.4'
W W -5.4734 5.5774 'International Tables Vol C Tables 4.2.6.8 and 6.1.1.4'
O O 0.0492 0.0322 'International Tables Vol C Tables 4.2.6.8 and 6.1.1.4'

loop_
_geom_angle_atom_site_label_1
_geom_angle_atom_site_label_2
_geom_angle_atom_site_label_3
_geom_angle
_geom_angle_site_symmetry_1
_geom_angle_site_symmetry_3
_geom_angle_publ_flag
C53 W1 C59 71.38(9) . . ?
C53 W1 C19 98.38(9) . . ?
C59 W1 C19 75.07(9) . . ?
C53 W1 C57 146.13(9) . . ?
C59 W1 C57 140.00(9) . . ?
C19 W1 C57 83.31(9) . . ?
C53 W1 C51 84.11(9) . . ?
C59 W1 C51 138.73(9) . . ?
C19 W1 C51 142.84(9) . . ?
C57 W1 C51 75.22(9) . . ?
C53 W1 C55 72.51(8) . . ?
C59 W1 C55 125.49(9) . . ?
C19 W1 C55 71.39(9) . . ?
C57 W1 C55 76.14(8) . . ?
C51 W1 C55 74.18(9) . . ?
C53 W1 C61 142.83(9) . . ?
C59 W1 C61 72.71(9) . . ?
C19 W1 C61 81.32(9) . . ?
C57 W1 C61 71.02(9) . . ?
C51 W1 C61 118.28(9) . . ?
C55 W1 C61 139.25(9) . . ?
C53 W1 C49 83.44(9) . . ?
C59 W1 C49 73.50(9) . . ?
C19 W1 C49 146.08(9) . . ?
C57 W1 C49 113.70(9) . . ?
C51 W1 C49 71.07(9) . . ?
C55 W1 C49 139.33(9) . . ?
C61 W1 C49 77.49(9) . . ?
C8 N9 C4 123.1(2) . . ?
C8 N9 H9N 118.4 . . ?
C4 N9 H9N 118.4 . . ?
C24 N25 C20 122.6(2) . . ?
C24 N25 H25N 118.7 . . ?
C20 N25 H25N 118.7 . . ?
C30 N31 C26 116.8(2) . . ?
C39 N34 C35 123.2(2) . . ?
C39 N34 H34N 120(2) . . ?
C35 N34 H34N 117(2) . . ?
C44 N45 C40 116.6(2) . . ?
C14 N15 C10 116.6(2) . . ?
N56 C57 W1 178.2(2) . . ?
N60 C61 W1 175.7(2) . . ?
N52 C53 W1 176.2(2) . . ?
N18 C19 W1 177.1(2) . . ?
N50 C51 W1 178.7(2) . . ?
C29 C28 C27 117.6(2) . . ?
C29 C28 C32 121.3(2) . . ?
C27 C28 C32 121.1(2) . . ?
N48 C49 W1 174.4(2) . . ?
C26 C27 C28 118.8(2) . . ?
C26 C27 H27 120.6 . . ?
C28 C27 H27 120.6 . . ?
N54 C55 W1 178.7(2) . . ?
N34 C35 C36 118.2(2) . . ?
N34 C35 C40 116.4(2) . . ?
C36 C35 C40 125.4(2) . . ?
N25 C20 C21 118.3(2) . . ?
N25 C20 C26 115.9(2) . . ?
C21 C20 C26 125.7(2) . . ?
N58 C59 W1 175.8(2) . . ?
C44 C43 C42 119.5(2) . . ?
C44 C43 H43 120.2 . . ?
C42 C43 H43 120.2 . . ?
N45 C40 C41 123.6(2) . . ?
N45 C40 C35 114.4(2) . . ?
C41 C40 C35 122.0(2) . . ?
N31 C26 C27 124.1(2) . . ?
N31 C26 C20 114.1(2) . . ?
C27 C26 C20 121.8(2) . . ?
C20 C21 C22 121.1(2) . . ?
C20 C21 H21 119.4 . . ?
C22 C21 H21 119.4 . . ?
C43 C42 C41 117.1(2) . . ?
C43 C42 C46 121.4(2) . . ?
C41 C42 C46 121.5(2) . . ?
N34 C39 C38 120.2(2) . . ?
N34 C39 H39 119.9 . . ?
C38 C39 H39 119.9 . . ?
C40 C41 C42 119.4(2) . . ?
C40 C41 H41 120.3 . . ?
C42 C41 H41 120.3 . . ?
N15 C10 C11 123.4(3) . . ?
N15 C10 C4 115.1(2) . . ?
C11 C10 C4 121.5(2) . . ?
C4 C5 C6 120.7(2) . . ?
C4 C5 H5 119.7 . . ?
C6 C5 H5 119.7 . . ?
C35 C36 C37 120.7(2) . . ?
C35 C36 H36 119.7 . . ?
C37 C36 H36 119.7 . . ?
C5 C6 C7 118.2(2) . . ?
C5 C6 C17 119.7(2) . . ?
C7 C6 C17 122.1(3) . . ?
C10 C11 C12 119.5(3) . . ?
C10 C11 H11 120.2 . . ?
C12 C11 H11 120.2 . . ?
C36 C37 C38 118.6(2) . . ?
C36 C37 C47 120.4(2) . . ?
C38 C37 C47 121.1(3) . . ?
C24 C23 C22 120.2(2) . . ?
C24 C23 H23 119.9 . . ?
C22 C23 H23 119.9 . . ?
C28 C29 C30 119.3(2) . . ?
C28 C29 H29 120.3 . . ?
C30 C29 H29 120.3 . . ?
N9 C4 C5 118.1(2) . . ?
N9 C4 C10 116.6(2) . . ?
C5 C4 C10 125.3(2) . . ?
C42 C46 H46A 109.5 . . ?
C42 C46 H46B 109.5 . . ?
H46A C46 H46B 109.5 . . ?
C42 C46 H46C 109.5 . . ?
H46A C46 H46C 109.5 . . ?
H46B C46 H46C 109.5 . . ?
N9 C8 C7 120.0(2) . . ?
N9 C8 H8 120.0 . . ?
C7 C8 H8 120.0 . . ?
N45 C44 C43 123.8(2) . . ?
N45 C44 H44 118.1 . . ?
C43 C44 H44 118.1 . . ?
C23 C22 C21 117.8(2) . . ?
C23 C22 C33 122.0(2) . . ?
C21 C22 C33 120.2(2) . . ?
C12 C13 C14 119.6(3) . . ?
C12 C13 H13 120.2 . . ?
C14 C13 H13 120.2 . . ?
C8 C7 C6 119.9(3) . . ?
C8 C7 H7 120.1 . . ?
C6 C7 H7 120.1 . . ?
C39 C38 C37 119.1(2) . . ?
C39 C38 H38 120.4 . . ?
C37 C38 H38 120.4 . . ?
C13 C12 C11 117.2(2) . . ?
C13 C12 C16 122.2(3) . . ?
C11 C12 C16 120.6(3) . . ?
N25 C24 C23 120.0(2) . . ?
N25 C24 H24 120.0 . . ?
C23 C24 H24 120.0 . . ?
N31 C30 C29 123.3(3) . . ?
N31 C30 H30 118.3 . . ?
C29 C30 H30 118.3 . . ?
C28 C32 H32A 109.5 . . ?
C28 C32 H32B 109.5 . . ?
H32A C32 H32B 109.5 . . ?
C28 C32 H32C 109.5 . . ?
H32A C32 H32C 109.5 . . ?
H32B C32 H32C 109.5 . . ?
C12 C16 H16A 109.5 . . ?
C12 C16 H16B 109.5 . . ?
H16A C16 H16B 109.5 . . ?
C12 C16 H16C 109.5 . . ?
H16A C16 H16C 109.5 . . ?
H16B C16 H16C 109.5 . . ?
C22 C33 H33A 109.5 . . ?
C22 C33 H33B 109.5 . . ?
H33A C33 H33B 109.5 . . ?
C22 C33 H33C 109.5 . . ?
H33A C33 H33C 109.5 . . ?
H33B C33 H33C 109.5 . . ?
C37 C47 H47A 109.5 . . ?
C37 C47 H47B 109.5 . . ?
H47A C47 H47B 109.5 . . ?
C37 C47 H47C 109.5 . . ?
H47A C47 H47C 109.5 . . ?
H47B C47 H47C 109.5 . . ?
C6 C17 H17A 109.5 . . ?
C6 C17 H17B 109.5 . . ?
H17A C17 H17B 109.5 . . ?
C6 C17 H17C 109.5 . . ?
H17A C17 H17C 109.5 . . ?
H17B C17 H17C 109.5 . . ?
N15 C14 C13 123.6(3) . . ?
N15 C14 H14 118.2 . . ?
C13 C14 H14 118.2 . . ?
H1A O1 H1B 108(5) . . ?
H1A O1 H1C 109(3) . . ?
H1B O1 H1C 119(5) . . ?
H2B O2 H2A 113(4) . . ?

loop_
_geom_bond_atom_site_label_1
_geom_bond_atom_site_label_2
_geom_bond_distance
_geom_bond_site_symmetry_2
_geom_bond_publ_flag
W1 C53 2.158(2) . ?
W1 C59 2.159(2) . ?
W1 C19 2.160(2) . ?
W1 C57 2.162(2) . ?
W1 C51 2.163(2) . ?
W1 C55 2.168(2) . ?
W1 C61 2.177(2) . ?
W1 C49 2.177(2) . ?
N9 C8 1.341(4) . ?
N9 C4 1.351(3) . ?
N9 H9N 0.8800 . ?
N18 C19 1.156(3) . ?
N25 C24 1.348(3) . ?
N25 C20 1.355(3) . ?
N25 H25N 0.8800 . ?
N31 C30 1.338(3) . ?
N31 C26 1.341(3) . ?
N34 C39 1.339(4) . ?
N34 C35 1.347(3) . ?
N34 H34N 0.82(3) . ?
N45 C44 1.337(4) . ?
N45 C40 1.347(3) . ?
N48 C49 1.154(3) . ?
N50 C51 1.154(3) . ?
N52 C53 1.158(4) . ?
N54 C55 1.145(3) . ?
N56 C57 1.149(3) . ?
N15 C14 1.341(4) . ?
N15 C10 1.348(3) . ?
N58 C59 1.155(3) . ?
C61 N60 1.153(3) . ?
C28 C29 1.393(4) . ?
C28 C27 1.394(3) . ?
C28 C32 1.509(4) . ?
C27 C26 1.389(3) . ?
C27 H27 0.9500 . ?
C35 C36 1.383(4) . ?
C35 C40 1.483(4) . ?
C20 C21 1.386(4) . ?
C20 C26 1.477(3) . ?
C43 C44 1.387(4) . ?
C43 C42 1.393(4) . ?
C43 H43 0.9500 . ?
C40 C41 1.387(4) . ?
C21 C22 1.397(3) . ?
C21 H21 0.9500 . ?
C42 C41 1.396(4) . ?
C42 C46 1.498(4) . ?
C39 C38 1.372(4) . ?
C39 H39 0.9500 . ?
C41 H41 0.9500 . ?
C10 C11 1.389(4) . ?
C10 C4 1.477(4) . ?
C5 C4 1.389(4) . ?
C5 C6 1.395(4) . ?
C5 H5 0.9500 . ?
C36 C37 1.390(4) . ?
C36 H36 0.9500 . ?
C6 C7 1.397(4) . ?
C6 C17 1.492(4) . ?
C11 C12 1.396(4) . ?
C11 H11 0.9500 . ?
C37 C38 1.400(4) . ?
C37 C47 1.493(4) . ?
C23 C24 1.375(4) . ?
C23 C22 1.396(4) . ?
C23 H23 0.9500 . ?
C29 C30 1.396(4) . ?
C29 H29 0.9500 . ?
C46 H46A 0.9800 . ?
C46 H46B 0.9800 . ?
C46 H46C 0.9800 . ?
C8 C7 1.370(4) . ?
C8 H8 0.9500 . ?
C44 H44 0.9500 . ?
C22 C33 1.492(4) . ?
C13 C12 1.387(4) . ?
C13 C14 1.393(4) . ?
C13 H13 0.9500 . ?
C7 H7 0.9500 . ?
C38 H38 0.9500 . ?
C12 C16 1.495(4) . ?
C24 H24 0.9500 . ?
C30 H30 0.9500 . ?
C32 H32A 0.9800 . ?
C32 H32B 0.9800 . ?
C32 H32C 0.9800 . ?
C16 H16A 0.9800 . ?
C16 H16B 0.9800 . ?
C16 H16C 0.9800 . ?
C33 H33A 0.9800 . ?
C33 H33B 0.9800 . ?
C33 H33C 0.9800 . ?
C47 H47A 0.9800 . ?
C47 H47B 0.9800 . ?
C47 H47C 0.9800 . ?
C17 H17A 0.9800 . ?
C17 H17B 0.9800 . ?
C17 H17C 0.9800 . ?
C14 H14 0.9500 . ?
O1 H1A 0.92(6) . ?
O1 H1B 0.86(6) . ?
O1 H1C 0.96(4) . ?
O2 H2B 0.87(4) . ?
O2 H2A 0.78(6) . ?

loop_
_geom_hbond_atom_site_label_D
_geom_hbond_atom_site_label_H
_geom_hbond_atom_site_label_A
_geom_hbond_distance_DH
_geom_hbond_distance_HA
_geom_hbond_distance_DA
_geom_hbond_angle_DHA
_geom_hbond_site_symmetry_A
_geom_hbond_publ_flag
N9 H9N N58 0.88 2.16 2.898(3) 140.5 . yes
N25 H25N N48 0.88 2.22 2.976(3) 143.2 . yes
C27 H27 N50 0.95 2.64 3.590(3) 176.7 3_556 yes
C21 H21 N50 0.95 2.44 3.391(3) 174.7 3_556 yes
C41 H41 N18 0.95 2.54 3.444(3) 160.0 3_666 yes
C36 H36 N18 0.95 2.41 3.331(3) 162.4 3_666 yes
C8 H8 N60 0.95 2.67 3.505(4) 146.4 . yes
C13 H13 N60 0.95 2.61 3.340(4) 133.7 1_545 yes
C24 H24 N52 0.95 2.46 3.267(3) 143.2 . yes
O2 H2B N50 0.87(4) 2.07(4) 2.933(3) 172(3) 3_566 yes
O2 H2A N48 0.78(6) 2.32(6) 3.094(3) 174(5) . yes
N34 H34N N58 0.82(3) 2.03(3) 2.738(3) 145(3) 1_565 yes
O1 H1A N54 0.92(6) 1.66(6) 2.565(3) 165(5) . yes
O1 H1B N52 0.86(6) 1.80(6) 2.648(3) 170(6) 2 yes
O1 H1C N56 0.96(4) 1.58(4) 2.543(3) 173(3) 2_545 yes
